data_4062207
loop_
_publ_author_name
'Wang, Baiquan'
'Zhu, Bolin'
'Zhang, Jianyong'
'Xu, Shansheng'
'Zhou, Xiuzhong'
'Weng, Linhong'

_publ_section_title
;
 Reactions of Doubly Bridged Bis(cyclopentadienes) with Iron Pentacarbonyl
;
_journal_coden_ASTM ORGND7
_journal_issue 26
_journal_name_full Organometallics
_journal_page_first 5543
_journal_page_last 5555
_journal_paper_doi 10.1021/om030364a
_journal_volume 22
_journal_year 2003
_chemical_formula_sum 'C25 H30 Fe2 O4'
_chemical_formula_weight 506.19
_space_group_IT_number 14
_symmetry_cell_setting monoclinic
_symmetry_space_group_name_Hall '-P 2ybc'
_symmetry_space_group_name_H-M 'P 1 21/c 1'
_cell_angle_alpha 90.00
_cell_angle_beta 106.116(6)
_cell_angle_gamma 90.00
_cell_formula_units_Z 8
_cell_length_a 18.743(6)
_cell_length_b 13.562(5)
_cell_length_c 19.554(7)
_cell_measurement_temperature 293(2)
_cell_volume 4775(3)
_diffrn_ambient_temperature 293(2)
_exptl_crystal_density_diffrn 1.408
_cod_depositor_comments
;
The following automatic conversions were performed:
'_symmetry_cell_setting' value 'Monoclinic' changed to 'monoclinic'
according to '/home/saulius/struct/CIF-dictionaries/cif_core.dic'
dictionary named 'cif_core.dic' version 2.4.1 from 2010-06-29.

Automatic conversion script
Id: cif_fix_enum 1527 2010-12-29 10:47:43Z saulius 

 Updated bibliographical information.

 Antanas Vaitkus,
 2019-09-11
;
_cod_original_sg_symbol_H-M 'P 21/c'
_cod_database_code 4062207

loop_
_symmetry_equiv_pos_as_xyz
'x, y, z'
'-x, y+1/2, -z+1/2'
'-x, -y, -z'
'x, -y-1/2, z-1/2'

loop_
_atom_site_label
_atom_site_type_symbol
_atom_site_fract_x
_atom_site_fract_y
_atom_site_fract_z
_atom_site_U_iso_or_equiv
_atom_site_adp_type
_atom_site_occupancy
_atom_site_symmetry_multiplicity
_atom_site_calc_flag
_atom_site_refinement_flags
_atom_site_disorder_assembly
_atom_site_disorder_group
Fe1 Fe 0.48174(3) 0.13536(4) 0.33756(3) 0.03163(17) Uani 1 1 d . . .
Fe2 Fe 0.54932(3) 0.18444(4) 0.24994(3) 0.03470(18) Uani 1 1 d . . .
Fe3 Fe 1.02910(3) 0.36415(4) 0.27884(3) 0.03696(18) Uani 1 1 d . . .
Fe4 Fe 0.96912(3) 0.41079(4) 0.15279(3) 0.03690(18) Uani 1 1 d . . .
O1 O 0.5829(2) 0.1751(3) 0.47599(19) 0.0730(11) Uani 1 1 d . . .
O2 O 0.59611(17) -0.0026(2) 0.32397(17) 0.0514(9) Uani 1 1 d . . .
O3 O 0.49565(18) 0.3474(2) 0.31987(18) 0.0576(10) Uani 1 1 d . . .
O4 O 0.6908(2) 0.2661(3) 0.3284(2) 0.0888(14) Uani 1 1 d . . .
O5 O 1.1763(2) 0.2953(3) 0.2815(2) 0.0761(12) Uani 1 1 d . . .
O6 O 1.08819(18) 0.5424(2) 0.22954(17) 0.0572(9) Uani 1 1 d . . .
O7 O 0.97179(19) 0.2007(2) 0.18178(19) 0.0632(10) Uani 1 1 d . . .
O8 O 1.0745(2) 0.3483(3) 0.0778(2) 0.0934(14) Uani 1 1 d . . .
C1 C 0.5429(3) 0.1587(3) 0.4213(3) 0.0443(12) Uani 1 1 d . . .
C2 C 0.5626(2) 0.0706(3) 0.3105(2) 0.0374(11) Uani 1 1 d . . .
C3 C 0.5048(2) 0.2639(3) 0.3096(2) 0.0370(11) Uani 1 1 d . . .
C4 C 0.6348(3) 0.2320(4) 0.2979(3) 0.0522(14) Uani 1 1 d . . .
C5 C 0.3844(2) 0.1077(3) 0.2524(2) 0.0296(10) Uani 1 1 d . . .
C6 C 0.3661(2) 0.1665(3) 0.3056(2) 0.0343(11) Uani 1 1 d . . .
H6 H 0.3452 0.2291 0.2984 0.041 Uiso 1 1 calc R . .
C7 C 0.3844(2) 0.1156(3) 0.3705(2) 0.0289(10) Uani 1 1 d . . .
C8 C 0.4142(2) 0.0225(3) 0.3584(2) 0.0319(10) Uani 1 1 d . . .
H8 H 0.4312 -0.0265 0.3923 0.038 Uiso 1 1 calc R . .
C9 C 0.4135(2) 0.0178(3) 0.2864(2) 0.0325(10) Uani 1 1 d . . .
H9 H 0.4294 -0.0355 0.2646 0.039 Uiso 1 1 calc R . .
C10 C 0.3752(2) 0.1351(3) 0.1754(2) 0.0381(11) Uani 1 1 d . . .
C11 C 0.3417(2) 0.0481(3) 0.1273(2) 0.0529(14) Uani 1 1 d . . .
H11A H 0.3721 -0.0093 0.1420 0.079 Uiso 1 1 calc R . .
H11B H 0.3395 0.0637 0.0789 0.079 Uiso 1 1 calc R . .
H11C H 0.2925 0.0353 0.1309 0.079 Uiso 1 1 calc R . .
C12 C 0.3234(2) 0.2252(3) 0.1554(2) 0.0557(14) Uani 1 1 d . . .
H12A H 0.2762 0.2102 0.1631 0.084 Uiso 1 1 calc R . .
H12B H 0.3166 0.2412 0.1061 0.084 Uiso 1 1 calc R . .
H12C H 0.3453 0.2805 0.1844 0.084 Uiso 1 1 calc R . .
C13 C 0.3640(2) 0.1470(3) 0.4373(2) 0.0381(11) Uani 1 1 d . . .
C14 C 0.2825(2) 0.1208(4) 0.4255(3) 0.0617(15) Uani 1 1 d . . .
H14A H 0.2530 0.1556 0.3847 0.093 Uiso 1 1 calc R . .
H14B H 0.2673 0.1392 0.4668 0.093 Uiso 1 1 calc R . .
H14C H 0.2760 0.0511 0.4178 0.093 Uiso 1 1 calc R . .
C15 C 0.4095(3) 0.0910(4) 0.5033(2) 0.0591(14) Uani 1 1 d . . .
H15A H 0.4047 0.0214 0.4945 0.089 Uiso 1 1 calc R . .
H15B H 0.3913 0.1072 0.5433 0.089 Uiso 1 1 calc R . .
H15C H 0.4608 0.1096 0.5134 0.089 Uiso 1 1 calc R . .
C16 C 0.3747(3) 0.2575(3) 0.4495(3) 0.0661(16) Uani 1 1 d . . .
H16A H 0.4258 0.2741 0.4551 0.099 Uiso 1 1 calc R . .
H16B H 0.3611 0.2757 0.4916 0.099 Uiso 1 1 calc R . .
H16C H 0.3438 0.2923 0.4093 0.099 Uiso 1 1 calc R . .
C17 C 0.4514(2) 0.1604(3) 0.1653(2) 0.0334(11) Uani 1 1 d . . .
C18 C 0.5071(2) 0.0917(3) 0.1603(2) 0.0356(11) Uani 1 1 d . . .
H18 H 0.5024 0.0199 0.1624 0.043 Uiso 1 1 calc R . .
C19 C 0.5705(2) 0.1418(3) 0.1528(2) 0.0389(11) Uani 1 1 d . . .
C20 C 0.5524(3) 0.2453(3) 0.1527(2) 0.0421(12) Uani 1 1 d . . .
H20 H 0.5845 0.2997 0.1467 0.050 Uiso 1 1 calc R . .
C21 C 0.4807(3) 0.2554(3) 0.1601(2) 0.0409(12) Uani 1 1 d . . .
H21 H 0.4545 0.3178 0.1605 0.049 Uiso 1 1 calc R . .
C22 C 0.6369(3) 0.0959(3) 0.1358(3) 0.0504(13) Uani 1 1 d . . .
C23 C 0.6124(3) 0.0623(4) 0.0585(3) 0.095(2) Uani 1 1 d . . .
H23A H 0.5726 0.0155 0.0522 0.142 Uiso 1 1 calc R . .
H23B H 0.6535 0.0319 0.0462 0.142 Uiso 1 1 calc R . .
H23C H 0.5956 0.1182 0.0282 0.142 Uiso 1 1 calc R . .
C24 C 0.6998(3) 0.1708(4) 0.1449(4) 0.094(2) Uani 1 1 d . . .
H24A H 0.6824 0.2266 0.1146 0.141 Uiso 1 1 calc R . .
H24B H 0.7407 0.1408 0.1322 0.141 Uiso 1 1 calc R . .
H24C H 0.7157 0.1922 0.1936 0.141 Uiso 1 1 calc R . .
C25 C 0.6650(3) 0.0067(4) 0.1824(3) 0.0818(19) Uani 1 1 d . . .
H25A H 0.6814 0.0268 0.2314 0.123 Uiso 1 1 calc R . .
H25B H 0.7058 -0.0225 0.1689 0.123 Uiso 1 1 calc R . .
H25C H 0.6257 -0.0407 0.1764 0.123 Uiso 1 1 calc R . .
C26 C 1.1174(3) 0.3208(3) 0.2806(3) 0.0500(13) Uani 1 1 d . . .
C27 C 1.0490(2) 0.4742(3) 0.2239(2) 0.0390(12) Uani 1 1 d . . .
C28 C 0.9842(2) 0.2839(4) 0.1975(2) 0.0434(12) Uani 1 1 d . . .
C29 C 1.0323(3) 0.3739(4) 0.1065(3) 0.0557(14) Uani 1 1 d . . .
C30 C 0.9332(2) 0.4139(3) 0.3077(2) 0.0334(11) Uani 1 1 d . . .
C31 C 0.9972(2) 0.4646(3) 0.3488(2) 0.0342(11) Uani 1 1 d . . .
H31 H 1.0037 0.5326 0.3493 0.041 Uiso 1 1 calc R . .
C32 C 1.0492(2) 0.3969(3) 0.3888(2) 0.0387(11) Uani 1 1 d . . .
C33 C 1.0156(3) 0.3019(3) 0.3727(3) 0.0486(13) Uani 1 1 d . . .
H33 H 1.0370 0.2425 0.3916 0.058 Uiso 1 1 calc R . .
C34 C 0.9458(3) 0.3124(3) 0.3241(3) 0.0457(13) Uani 1 1 d . . .
H34 H 0.9130 0.2614 0.3055 0.055 Uiso 1 1 calc R . .
C35 C 0.8647(2) 0.4597(3) 0.2565(2) 0.0361(11) Uani 1 1 d . . .
C36 C 0.8529(2) 0.5649(3) 0.2808(2) 0.0537(14) Uani 1 1 d . . .
H36A H 0.8943 0.6055 0.2791 0.081 Uiso 1 1 calc R . .
H36B H 0.8489 0.5630 0.3287 0.081 Uiso 1 1 calc R . .
H36C H 0.8081 0.5919 0.2499 0.081 Uiso 1 1 calc R . .
C37 C 0.7956(2) 0.3988(4) 0.2566(3) 0.0675(16) Uani 1 1 d . . .
H37A H 0.7528 0.4265 0.2231 0.101 Uiso 1 1 calc R . .
H37B H 0.7884 0.4000 0.3034 0.101 Uiso 1 1 calc R . .
H37C H 0.8023 0.3320 0.2435 0.101 Uiso 1 1 calc R . .
C38 C 1.1205(3) 0.4213(4) 0.4450(3) 0.0507(13) Uani 1 1 d . . .
C39 C 1.0989(3) 0.4614(5) 0.5099(3) 0.102(2) Uani 1 1 d . . .
H39A H 1.0700 0.5204 0.4968 0.152 Uiso 1 1 calc R . .
H39B H 1.1430 0.4760 0.5473 0.152 Uiso 1 1 calc R . .
H39C H 1.0701 0.4128 0.5262 0.152 Uiso 1 1 calc R . .
C40 C 1.1640(3) 0.5001(4) 0.4190(3) 0.0738(17) Uani 1 1 d . . .
H40A H 1.1807 0.4745 0.3803 0.111 Uiso 1 1 calc R . .
H40B H 1.2061 0.5193 0.4572 0.111 Uiso 1 1 calc R . .
H40C H 1.1327 0.5563 0.4030 0.111 Uiso 1 1 calc R . .
C41 C 1.1679(3) 0.3293(4) 0.4671(3) 0.097(2) Uani 1 1 d . . .
H41A H 1.1411 0.2819 0.4868 0.146 Uiso 1 1 calc R . .
H41B H 1.2132 0.3465 0.5021 0.146 Uiso 1 1 calc R . .
H41C H 1.1793 0.3015 0.4262 0.146 Uiso 1 1 calc R . .
C42 C 0.8743(2) 0.4633(3) 0.1816(2) 0.0327(10) Uani 1 1 d . . .
C43 C 0.8521(2) 0.3904(3) 0.1280(2) 0.0398(12) Uani 1 1 d . . .
H43 H 0.8287 0.3314 0.1329 0.048 Uiso 1 1 calc R . .
C44 C 0.8705(2) 0.4207(3) 0.0660(2) 0.0424(12) Uani 1 1 d . . .
C45 C 0.9060(2) 0.5149(3) 0.0827(2) 0.0437(12) Uani 1 1 d . . .
H45 H 0.9252 0.5525 0.0522 0.052 Uiso 1 1 calc R . .
C46 C 0.9069(2) 0.5411(3) 0.1519(2) 0.0388(11) Uani 1 1 d . . .
H46 H 0.9258 0.5995 0.1747 0.047 Uiso 1 1 calc R . .
C47 C 0.8466(3) 0.3715(4) -0.0061(3) 0.0590(14) Uani 1 1 d . . .
C48 C 0.7730(4) 0.4188(5) -0.0456(3) 0.137(3) Uani 1 1 d . . .
H48A H 0.7374 0.4088 -0.0191 0.206 Uiso 1 1 calc R . .
H48B H 0.7550 0.3891 -0.0918 0.206 Uiso 1 1 calc R . .
H48C H 0.7801 0.4881 -0.0508 0.206 Uiso 1 1 calc R . .
C49 C 0.8384(4) 0.2613(4) 0.0008(3) 0.121(3) Uani 1 1 d . . .
H49A H 0.8841 0.2343 0.0298 0.182 Uiso 1 1 calc R . .
H49B H 0.8265 0.2316 -0.0456 0.182 Uiso 1 1 calc R . .
H49C H 0.7993 0.2481 0.0225 0.182 Uiso 1 1 calc R . .
C50 C 0.9007(4) 0.3899(5) -0.0494(3) 0.116(3) Uani 1 1 d . . .
H50A H 0.9113 0.4592 -0.0494 0.174 Uiso 1 1 calc R . .
H50B H 0.8793 0.3680 -0.0974 0.174 Uiso 1 1 calc R . .
H50C H 0.9459 0.3544 -0.0289 0.174 Uiso 1 1 calc R . .

loop_
_atom_site_aniso_label
_atom_site_aniso_U_11
_atom_site_aniso_U_22
_atom_site_aniso_U_33
_atom_site_aniso_U_23
_atom_site_aniso_U_13
_atom_site_aniso_U_12
Fe1 0.0341(4) 0.0280(3) 0.0309(4) 0.0009(3) 0.0059(3) 0.0000(3)
Fe2 0.0376(4) 0.0278(4) 0.0390(4) 0.0035(3) 0.0110(3) -0.0004(3)
Fe3 0.0378(4) 0.0321(4) 0.0419(4) 0.0022(3) 0.0126(3) 0.0023(3)
Fe4 0.0422(4) 0.0330(4) 0.0387(4) -0.0004(3) 0.0165(3) -0.0002(3)
O1 0.070(3) 0.087(3) 0.046(2) -0.008(2) -0.011(2) -0.015(2)
O2 0.053(2) 0.039(2) 0.064(2) 0.0152(18) 0.0187(18) 0.0155(17)
O3 0.079(3) 0.0292(19) 0.071(2) 0.0010(18) 0.030(2) 0.0045(18)
O4 0.060(3) 0.113(3) 0.081(3) 0.020(3) 0.000(2) -0.040(3)
O5 0.048(2) 0.080(3) 0.101(3) -0.008(2) 0.021(2) 0.018(2)
O6 0.061(2) 0.051(2) 0.063(2) -0.0017(18) 0.0220(19) -0.0226(19)
O7 0.082(3) 0.032(2) 0.072(3) -0.0080(19) 0.014(2) -0.0012(18)
O8 0.101(3) 0.106(3) 0.098(3) 0.003(3) 0.068(3) 0.025(3)
C1 0.041(3) 0.045(3) 0.044(3) 0.004(2) 0.006(3) -0.001(2)
C2 0.034(3) 0.041(3) 0.035(3) 0.002(2) 0.006(2) 0.001(2)
C3 0.037(3) 0.035(3) 0.035(3) 0.000(2) 0.004(2) -0.002(2)
C4 0.056(4) 0.049(3) 0.053(4) 0.015(3) 0.017(3) -0.007(3)
C5 0.027(2) 0.032(3) 0.026(2) 0.000(2) 0.002(2) 0.0005(19)
C6 0.031(3) 0.032(3) 0.039(3) 0.004(2) 0.009(2) 0.005(2)
C7 0.030(2) 0.026(3) 0.029(3) 0.000(2) 0.006(2) -0.0022(19)
C8 0.035(3) 0.027(3) 0.031(3) 0.010(2) 0.006(2) 0.001(2)
C9 0.035(3) 0.030(3) 0.033(3) -0.006(2) 0.011(2) -0.003(2)
C10 0.038(3) 0.045(3) 0.031(3) 0.001(2) 0.009(2) 0.006(2)
C11 0.044(3) 0.080(4) 0.033(3) -0.009(3) 0.008(2) -0.010(3)
C12 0.049(3) 0.077(4) 0.042(3) 0.019(3) 0.013(3) 0.015(3)
C13 0.042(3) 0.041(3) 0.030(3) 0.005(2) 0.007(2) 0.001(2)
C14 0.055(3) 0.083(4) 0.052(3) 0.001(3) 0.023(3) 0.000(3)
C15 0.074(4) 0.067(4) 0.035(3) 0.005(3) 0.012(3) 0.010(3)
C16 0.096(4) 0.055(4) 0.059(4) -0.010(3) 0.040(3) -0.001(3)
C17 0.043(3) 0.038(3) 0.018(2) 0.000(2) 0.005(2) 0.006(2)
C18 0.043(3) 0.026(2) 0.039(3) 0.002(2) 0.014(2) -0.001(2)
C19 0.052(3) 0.035(3) 0.033(3) -0.002(2) 0.018(2) -0.006(2)
C20 0.058(3) 0.030(3) 0.043(3) 0.001(2) 0.023(3) -0.008(2)
C21 0.055(3) 0.029(3) 0.038(3) 0.009(2) 0.011(2) 0.008(2)
C22 0.047(3) 0.042(3) 0.071(4) -0.005(3) 0.031(3) -0.001(3)
C23 0.096(5) 0.107(5) 0.095(5) -0.033(4) 0.049(4) 0.010(4)
C24 0.076(4) 0.068(4) 0.164(7) -0.023(4) 0.076(5) -0.019(3)
C25 0.076(4) 0.071(4) 0.118(6) 0.015(4) 0.059(4) 0.024(3)
C26 0.058(4) 0.036(3) 0.053(3) 0.000(3) 0.011(3) -0.001(3)
C27 0.039(3) 0.037(3) 0.045(3) -0.002(2) 0.019(2) 0.004(2)
C28 0.039(3) 0.041(3) 0.052(3) 0.000(3) 0.016(2) 0.006(2)
C29 0.062(4) 0.054(3) 0.057(4) 0.005(3) 0.024(3) 0.001(3)
C30 0.037(3) 0.036(3) 0.032(3) -0.001(2) 0.017(2) -0.007(2)
C31 0.031(3) 0.032(3) 0.043(3) 0.000(2) 0.016(2) -0.003(2)
C32 0.040(3) 0.038(3) 0.040(3) 0.011(2) 0.016(2) 0.007(2)
C33 0.054(3) 0.042(3) 0.054(3) 0.021(3) 0.022(3) 0.013(3)
C34 0.049(3) 0.039(3) 0.055(3) 0.001(3) 0.025(3) -0.017(3)
C35 0.035(3) 0.042(3) 0.031(3) 0.001(2) 0.008(2) -0.004(2)
C36 0.049(3) 0.071(4) 0.041(3) 0.001(3) 0.012(3) 0.023(3)
C37 0.043(3) 0.108(5) 0.053(3) 0.002(3) 0.015(3) -0.020(3)
C38 0.037(3) 0.070(4) 0.043(3) 0.000(3) 0.007(2) 0.013(3)
C39 0.058(4) 0.195(7) 0.047(4) -0.030(4) 0.006(3) 0.000(4)
C40 0.052(4) 0.089(4) 0.070(4) -0.011(3) 0.002(3) -0.021(3)
C41 0.069(4) 0.108(5) 0.095(5) 0.019(4) -0.011(4) 0.029(4)
C42 0.027(2) 0.035(3) 0.037(3) -0.002(2) 0.010(2) 0.000(2)
C43 0.038(3) 0.037(3) 0.041(3) 0.000(2) 0.006(2) -0.007(2)
C44 0.050(3) 0.043(3) 0.035(3) -0.001(2) 0.012(2) 0.003(2)
C45 0.053(3) 0.045(3) 0.039(3) 0.009(2) 0.022(2) 0.007(2)
C46 0.042(3) 0.031(3) 0.045(3) 0.004(2) 0.015(2) 0.006(2)
C47 0.076(4) 0.062(4) 0.035(3) -0.009(3) 0.009(3) 0.007(3)
C48 0.119(6) 0.186(8) 0.069(5) -0.062(5) -0.037(4) 0.064(6)
C49 0.221(9) 0.069(5) 0.068(5) -0.029(4) 0.032(5) -0.043(5)
C50 0.160(7) 0.148(7) 0.055(4) -0.036(4) 0.056(5) -0.029(5)

loop_
_geom_bond_atom_site_label_1
_geom_bond_atom_site_label_2
_geom_bond_distance
_geom_bond_site_symmetry_2
_geom_bond_publ_flag
Fe1 C1 1.747(5) . ?
Fe1 C3 1.912(4) . ?
Fe1 C2 1.948(4) . ?
Fe1 C8 2.096(4) . ?
Fe1 C9 2.114(4) . ?
Fe1 C7 2.114(4) . ?
Fe1 C6 2.124(4) . ?
Fe1 C5 2.134(4) . ?
Fe1 Fe2 2.4876(10) . ?
Fe2 C4 1.740(5) . ?
Fe2 C2 1.919(5) . ?
Fe2 C3 1.938(5) . ?
Fe2 C20 2.088(4) . ?
Fe2 C21 2.100(4) . ?
Fe2 C18 2.123(4) . ?
Fe2 C19 2.126(4) . ?
Fe2 C17 2.128(4) . ?
Fe3 C26 1.749(5) . ?
Fe3 C28 1.918(5) . ?
Fe3 C27 1.934(5) . ?
Fe3 C33 2.098(5) . ?
Fe3 C34 2.116(4) . ?
Fe3 C32 2.124(5) . ?
Fe3 C31 2.131(4) . ?
Fe3 C30 2.137(4) . ?
Fe3 Fe4 2.4902(12) . ?
Fe4 C29 1.752(5) . ?
Fe4 C28 1.915(5) . ?
Fe4 C27 1.939(5) . ?
Fe4 C45 2.091(4) . ?
Fe4 C46 2.114(4) . ?
Fe4 C43 2.129(4) . ?
Fe4 C42 2.130(4) . ?
Fe4 C44 2.138(4) . ?
O1 C1 1.145(5) . ?
O2 C2 1.166(4) . ?
O3 C3 1.172(4) . ?
O4 C4 1.150(5) . ?
O5 C26 1.151(5) . ?
O6 C27 1.167(5) . ?
O7 C28 1.176(5) . ?
O8 C29 1.145(5) . ?
C5 C9 1.424(5) . ?
C5 C6 1.426(5) . ?
C5 C10 1.512(5) . ?
C6 C7 1.401(5) . ?
C6 H6 0.9300 . ?
C7 C8 1.426(5) . ?
C7 C13 1.519(5) . ?
C8 C9 1.405(5) . ?
C8 H8 0.9300 . ?
C9 H9 0.9300 . ?
C10 C11 1.531(6) . ?
C10 C17 1.534(6) . ?
C10 C12 1.542(5) . ?
C11 H11A 0.9600 . ?
C11 H11B 0.9600 . ?
C11 H11C 0.9600 . ?
C12 H12A 0.9600 . ?
C12 H12B 0.9600 . ?
C12 H12C 0.9600 . ?
C13 C16 1.521(6) . ?
C13 C14 1.522(6) . ?
C13 C15 1.536(6) . ?
C14 H14A 0.9600 . ?
C14 H14B 0.9600 . ?
C14 H14C 0.9600 . ?
C15 H15A 0.9600 . ?
C15 H15B 0.9600 . ?
C15 H15C 0.9600 . ?
C16 H16A 0.9600 . ?
C16 H16B 0.9600 . ?
C16 H16C 0.9600 . ?
C17 C21 1.414(5) . ?
C17 C18 1.423(5) . ?
C18 C19 1.410(5) . ?
C18 H18 0.9800 . ?
C19 C20 1.445(5) . ?
C19 C22 1.510(6) . ?
C20 C21 1.398(6) . ?
C20 H20 0.9800 . ?
C21 H21 0.9800 . ?
C22 C25 1.518(6) . ?
C22 C23 1.524(7) . ?
C22 C24 1.528(6) . ?
C23 H23A 0.9600 . ?
C23 H23B 0.9600 . ?
C23 H23C 0.9600 . ?
C24 H24A 0.9600 . ?
C24 H24B 0.9600 . ?
C24 H24C 0.9600 . ?
C25 H25A 0.9600 . ?
C25 H25B 0.9600 . ?
C25 H25C 0.9600 . ?
C30 C34 1.418(6) . ?
C30 C31 1.422(5) . ?
C30 C35 1.524(6) . ?
C31 C32 1.407(5) . ?
C31 H31 0.9300 . ?
C32 C33 1.429(6) . ?
C32 C38 1.514(6) . ?
C33 C34 1.395(6) . ?
C33 H33 0.9300 . ?
C34 H34 0.9300 . ?
C35 C42 1.525(6) . ?
C35 C37 1.538(6) . ?
C35 C36 1.539(5) . ?
C36 H36A 0.9600 . ?
C36 H36B 0.9600 . ?
C36 H36C 0.9600 . ?
C37 H37A 0.9600 . ?
C37 H37B 0.9600 . ?
C37 H37C 0.9600 . ?
C38 C40 1.515(6) . ?
C38 C41 1.522(6) . ?
C38 C39 1.534(6) . ?
C39 H39A 0.9600 . ?
C39 H39B 0.9600 . ?
C39 H39C 0.9600 . ?
C40 H40A 0.9600 . ?
C40 H40B 0.9600 . ?
C40 H40C 0.9600 . ?
C41 H41A 0.9600 . ?
C41 H41B 0.9600 . ?
C41 H41C 0.9600 . ?
C42 C43 1.416(5) . ?
C42 C46 1.422(5) . ?
C43 C44 1.410(6) . ?
C43 H43 0.9300 . ?
C44 C45 1.434(6) . ?
C44 C47 1.512(6) . ?
C45 C46 1.394(6) . ?
C45 H45 0.9300 . ?
C46 H46 0.9300 . ?
C47 C50 1.511(7) . ?
C47 C49 1.512(7) . ?
C47 C48 1.524(7) . ?
C48 H48A 0.9600 . ?
C48 H48B 0.9600 . ?
C48 H48C 0.9600 . ?
C49 H49A 0.9600 . ?
C49 H49B 0.9600 . ?
C49 H49C 0.9600 . ?
C50 H50A 0.9600 . ?
C50 H50B 0.9600 . ?
C50 H50C 0.9600 . ?
